data_4300826
loop_
_publ_author_name
'Kenney, Amanda P.'
'Yap, Glenn P. A.'
'Richeson, Darrin S.'
'Barry, Se\'an T.'

_publ_section_title
;
 The Insertion of Carbodiimides into Al and Ga Amido Linkages.
 Guanidinates and Mixed Amido Guanidinates of Aluminum and Gallium
;
_journal_coden_ASTM INOCAJ
_journal_issue 8
_journal_name_full 'Inorganic Chemistry'
_journal_page_first 2926
_journal_page_last 2933
_journal_paper_doi 10.1021/ic048433g
_journal_volume 44
_journal_year 2005
_chemical_formula_sum 'C13 H32 Al N5'
_chemical_formula_weight 285.42
_space_group_IT_number 14
_symmetry_cell_setting monoclinic
_symmetry_space_group_name_Hall '-P 2yn'
_symmetry_space_group_name_H-M 'P 1 21/n 1'
_atom_sites_solution_hydrogens geom
_atom_sites_solution_primary direct
_atom_sites_solution_secondary difmap
_audit_creation_method SHELXL-97
_cell_angle_alpha 90.00
_cell_angle_beta 97.25(4)
_cell_angle_gamma 90.00
_cell_formula_units_Z 4
_cell_length_a 8.729(5)
_cell_length_b 15.213(7)
_cell_length_c 13.902(4)
_cell_measurement_reflns_used 'reflections from 60 data frames'
_cell_measurement_temperature 203(2)
_cell_measurement_theta_max 28.29
_cell_measurement_theta_min 1.47
_cell_volume 1831.3(15)
_computing_cell_refinement 'Bruker SMART'
_computing_data_collection 'Bruker SMART'
_computing_data_reduction 'Bruker SAINT'
_computing_molecular_graphics 'Bruker SHELXTL'
_computing_publication_material 'Bruker SHELXTL'
_computing_structure_refinement 'SHELXL-97 (Sheldrick, 1997)'
_computing_structure_solution 'SHELXS-97 (Sheldrick, 1990)'
_diffrn_ambient_temperature 203(2)
_diffrn_measured_fraction_theta_full 0.834
_diffrn_measured_fraction_theta_max 0.834
_diffrn_measurement_device_type 'CCD area detector'
_diffrn_measurement_method 'phi and omega scans'
_diffrn_radiation_monochromator graphite
_diffrn_radiation_source 'fine-focus sealed tube'
_diffrn_radiation_type MoK\a
_diffrn_radiation_wavelength 0.71073
_diffrn_reflns_av_R_equivalents 0.0284
_diffrn_reflns_av_sigmaI/netI 0.0341
_diffrn_reflns_limit_h_max 11
_diffrn_reflns_limit_h_min -11
_diffrn_reflns_limit_k_max 15
_diffrn_reflns_limit_k_min 0
_diffrn_reflns_limit_l_max 18
_diffrn_reflns_limit_l_min 0
_diffrn_reflns_number 7187
_diffrn_reflns_theta_full 28.59
_diffrn_reflns_theta_max 28.59
_diffrn_reflns_theta_min 1.99
_diffrn_standards_decay_% <1
_diffrn_standards_number '50 standard frames at start and end'
_exptl_absorpt_coefficient_mu 0.108
_exptl_absorpt_correction_T_max 1.000000
_exptl_absorpt_correction_T_min 0.780905
_exptl_absorpt_correction_type multi-scan
_exptl_absorpt_process_details 'Blessing,R., Acta Cryst. (1995) A51 33-38.'
_exptl_crystal_colour colourless
_exptl_crystal_density_diffrn 1.035
_exptl_crystal_density_meas 0
_exptl_crystal_density_method 'not measured'
_exptl_crystal_description block
_exptl_crystal_F_000 632
_exptl_crystal_size_max 0.15
_exptl_crystal_size_mid 0.10
_exptl_crystal_size_min 0.10
_refine_diff_density_max 0.453
_refine_diff_density_min -0.372
_refine_diff_density_rms 0.069
_refine_ls_extinction_method none
_refine_ls_goodness_of_fit_ref 1.009
_refine_ls_hydrogen_treatment mixed
_refine_ls_matrix_type full
_refine_ls_number_parameters 172
_refine_ls_number_reflns 3438
_refine_ls_number_restraints 0
_refine_ls_restrained_S_all 1.009
_refine_ls_R_factor_all 0.0905
_refine_ls_R_factor_gt 0.0721
_refine_ls_shift/su_max 0.011
_refine_ls_shift/su_mean 0.002
_refine_ls_structure_factor_coef Fsqd
_refine_ls_weighting_details 'calc w=1/[\s^2^(Fo^2^)+(0.1455P)^2^+1.4724P] where P=(Fo^2^+2Fc^2^)/3'
_refine_ls_weighting_scheme calc
_refine_ls_wR_factor_gt 0.1152
_refine_ls_wR_factor_ref 0.1350
_reflns_number_gt 2612
_reflns_number_total 3438
_reflns_threshold_expression >2sigma(I)
_cod_data_source_file ic048433gsi20041109_093714_1.cif
_cod_data_source_block dr2042
_cod_depositor_comments
;
The following automatic conversions were performed:
'_symmetry_cell_setting' value 'Monoclinic' changed to 'monoclinic'
according to '/home/saulius/struct/CIF-dictionaries/cif_core.dic'
dictionary named 'cif_core.dic' version 2.4.1 from 2010-06-29.

Automatic conversion script
Id: cif_fix_enum 1527 2010-12-29 10:47:43Z saulius 
;
_cod_original_cell_volume 1831.4(15)
_cod_database_code 4300826

loop_
_symmetry_equiv_pos_as_xyz
'x, y, z'
'-x+1/2, y+1/2, -z+1/2'
'-x, -y, -z'
'x-1/2, -y-1/2, z-1/2'

loop_
_atom_site_label
_atom_site_type_symbol
_atom_site_fract_x
_atom_site_fract_y
_atom_site_fract_z
_atom_site_U_iso_or_equiv
_atom_site_adp_type
_atom_site_occupancy
_atom_site_symmetry_multiplicity
_atom_site_calc_flag
_atom_site_refinement_flags
_atom_site_disorder_assembly
_atom_site_disorder_group
Al Al 0.25871(9) 0.24180(6) 0.05577(5) 0.0329(3) Uani 1 1 d . . .
N1 N 0.4782(3) 0.25365(18) 0.06666(17) 0.0367(6) Uani 1 1 d . . .
N2 N 0.3547(3) 0.15904(17) 0.14902(16) 0.0352(6) Uani 1 1 d . . .
N3 N 0.6310(3) 0.1538(2) 0.17144(19) 0.0456(7) Uani 1 1 d . . .
N4 N 0.1788(3) 0.2068(2) -0.06351(16) 0.0416(7) Uani 1 1 d . . .
N5 N 0.1383(3) 0.31913(19) 0.10751(18) 0.0408(7) Uani 1 1 d . . .
C1 C 0.5890(3) 0.3256(2) 0.0629(2) 0.0454(8) Uani 1 1 d . . .
H1A H 0.6888 0.3082 0.0998 0.054 Uiso 1 1 calc R . .
C2 C 0.6128(4) 0.3422(3) -0.0421(3) 0.0649(12) Uani 1 1 d . . .
H2A H 0.6498 0.2889 -0.0697 0.097 Uiso 1 1 calc R . .
H2B H 0.6881 0.3887 -0.0448 0.097 Uiso 1 1 calc R . .
H2C H 0.5156 0.3596 -0.0788 0.097 Uiso 1 1 calc R . .
C3 C 0.5299(5) 0.4074(3) 0.1087(3) 0.0650(11) Uani 1 1 d . . .
H3A H 0.5121 0.3944 0.1748 0.098 Uiso 1 1 calc R . .
H3B H 0.4338 0.4261 0.0716 0.098 Uiso 1 1 calc R . .
H3C H 0.6058 0.4540 0.1092 0.098 Uiso 1 1 calc R . .
C4 C 0.3166(3) 0.0676(2) 0.1702(2) 0.0406(8) Uani 1 1 d . . .
H4A H 0.3751 0.0506 0.2331 0.049 Uiso 1 1 calc R . .
C5 C 0.3589(5) 0.0059(3) 0.0933(3) 0.0660(11) Uani 1 1 d . . .
H5A H 0.4686 0.0104 0.0889 0.099 Uiso 1 1 calc R . .
H5B H 0.3011 0.0213 0.0313 0.099 Uiso 1 1 calc R . .
H5C H 0.3341 -0.0539 0.1099 0.099 Uiso 1 1 calc R . .
C6 C 0.1475(4) 0.0650(3) 0.1796(3) 0.0691(12) Uani 1 1 d . . .
H6A H 0.1248 0.1074 0.2280 0.104 Uiso 1 1 calc R . .
H6B H 0.1196 0.0066 0.1992 0.104 Uiso 1 1 calc R . .
H6C H 0.0887 0.0795 0.1177 0.104 Uiso 1 1 calc R . .
C7 C 0.7650(4) 0.1511(3) 0.1189(3) 0.0612(11) Uani 1 1 d . . .
H7A H 0.7426 0.1834 0.0586 0.092 Uiso 1 1 calc R . .
H7B H 0.7890 0.0906 0.1050 0.092 Uiso 1 1 calc R . .
H7C H 0.8526 0.1777 0.1581 0.092 Uiso 1 1 calc R . .
C8 C 0.6488(5) 0.1097(3) 0.2657(3) 0.0636(11) Uani 1 1 d . . .
H8A H 0.5535 0.1146 0.2943 0.095 Uiso 1 1 calc R . .
H8B H 0.7321 0.1371 0.3080 0.095 Uiso 1 1 calc R . .
H8C H 0.6727 0.0481 0.2571 0.095 Uiso 1 1 calc R . .
C9 C 0.4939(3) 0.1872(2) 0.13098(18) 0.0356(7) Uani 1 1 d . . .
C10 C 0.2677(4) 0.1655(3) -0.1331(2) 0.0560(10) Uani 1 1 d . . .
H10A H 0.2003 0.1528 -0.1924 0.084 Uiso 1 1 calc R . .
H10B H 0.3127 0.1112 -0.1060 0.084 Uiso 1 1 calc R . .
H10C H 0.3492 0.2049 -0.1473 0.084 Uiso 1 1 calc R . .
C11 C 0.0155(4) 0.1966(3) -0.0943(3) 0.0581(10) Uani 1 1 d . . .
H11A H -0.0003 0.1769 -0.1612 0.087 Uiso 1 1 calc R . .
H11B H -0.0361 0.2526 -0.0889 0.087 Uiso 1 1 calc R . .
H11C H -0.0268 0.1535 -0.0535 0.087 Uiso 1 1 calc R . .
C12 C 0.0618(5) 0.3929(3) 0.0554(3) 0.0642(11) Uani 1 1 d . . .
H12A H 0.0044 0.4259 0.0986 0.096 Uiso 1 1 calc R . .
H12B H -0.0086 0.3712 0.0010 0.096 Uiso 1 1 calc R . .
H12C H 0.1384 0.4307 0.0319 0.096 Uiso 1 1 calc R . .
C13 C 0.1378(4) 0.3300(3) 0.2112(3) 0.0603(11) Uani 1 1 d . . .
H13A H 0.0651 0.3757 0.2230 0.090 Uiso 1 1 calc R . .
H13B H 0.2404 0.3463 0.2408 0.090 Uiso 1 1 calc R . .
H13C H 0.1077 0.2751 0.2390 0.090 Uiso 1 1 calc R . .

loop_
_atom_site_aniso_label
_atom_site_aniso_U_11
_atom_site_aniso_U_22
_atom_site_aniso_U_33
_atom_site_aniso_U_23
_atom_site_aniso_U_13
_atom_site_aniso_U_12
Al 0.0342(4) 0.0370(7) 0.0282(4) 0.0009(3) 0.0069(3) 0.0022(3)
N1 0.0349(11) 0.0427(19) 0.0332(11) 0.0021(10) 0.0069(9) 0.0003(10)
N2 0.0401(12) 0.0349(19) 0.0322(11) 0.0020(10) 0.0105(9) 0.0059(10)
N3 0.0414(14) 0.052(2) 0.0428(13) -0.0008(12) 0.0008(10) 0.0098(12)
N4 0.0406(13) 0.052(2) 0.0321(11) -0.0033(11) 0.0048(9) 0.0006(12)
N5 0.0424(13) 0.040(2) 0.0403(13) -0.0012(11) 0.0077(10) 0.0084(11)
C1 0.0400(15) 0.050(3) 0.0455(16) 0.0058(14) 0.0046(12) -0.0088(14)
C2 0.061(2) 0.083(4) 0.0525(19) 0.0147(19) 0.0158(16) -0.018(2)
C3 0.078(3) 0.046(3) 0.072(2) -0.0045(19) 0.0121(19) -0.0116(19)
C4 0.0489(16) 0.040(2) 0.0346(13) 0.0081(13) 0.0132(11) 0.0048(13)
C5 0.093(3) 0.054(3) 0.057(2) -0.0020(19) 0.033(2) 0.003(2)
C6 0.065(2) 0.055(3) 0.094(3) 0.006(2) 0.036(2) -0.0023(19)
C7 0.0365(16) 0.062(3) 0.085(3) -0.014(2) 0.0073(16) 0.0093(16)
C8 0.068(2) 0.065(3) 0.0512(19) 0.0053(18) -0.0176(16) 0.014(2)
C9 0.0378(14) 0.042(2) 0.0275(12) -0.0055(12) 0.0049(10) 0.0028(12)
C10 0.063(2) 0.070(3) 0.0351(15) -0.0078(16) 0.0083(13) 0.0118(18)
C11 0.0486(18) 0.075(3) 0.0487(18) -0.0024(18) -0.0017(14) -0.0091(18)
C12 0.065(2) 0.061(3) 0.066(2) 0.003(2) 0.0096(17) 0.0246(19)
C13 0.069(2) 0.066(3) 0.0474(18) -0.0156(17) 0.0151(16) 0.0113(19)

loop_
_atom_type_symbol
_atom_type_description
_atom_type_scat_dispersion_real
_atom_type_scat_dispersion_imag
_atom_type_scat_source
C C 0.0033 0.0016 'International Tables Vol C Tables 4.2.6.8 and 6.1.1.4'
H H 0.0000 0.0000 'International Tables Vol C Tables 4.2.6.8 and 6.1.1.4'
N N 0.0061 0.0033 'International Tables Vol C Tables 4.2.6.8 and 6.1.1.4'
Al Al 0.0645 0.0514 'International Tables Vol C Tables 4.2.6.8 and 6.1.1.4'

loop_
_geom_angle_atom_site_label_1
_geom_angle_atom_site_label_2
_geom_angle_atom_site_label_3
_geom_angle
_geom_angle_site_symmetry_1
_geom_angle_site_symmetry_3
_geom_angle_publ_flag
N5 Al N4 112.74(13) . . ?
N5 Al N1 122.72(13) . . ?
N4 Al N1 111.70(12) . . ?
N5 Al N2 112.84(11) . . ?
N4 Al N2 120.92(13) . . ?
N1 Al N2 70.19(11) . . ?
N5 Al C9 125.59(11) . . ?
N4 Al C9 121.66(12) . . ?
N1 Al C9 35.14(11) . . ?
N2 Al C9 35.07(10) . . ?
C9 N1 C1 124.9(2) . . ?
C9 N1 Al 89.94(17) . . ?
C1 N1 Al 136.6(2) . . ?
C9 N2 C4 125.0(2) . . ?
C9 N2 Al 89.58(19) . . ?
C4 N2 Al 131.7(2) . . ?
C9 N3 C7 121.7(3) . . ?
C9 N3 C8 122.2(3) . . ?
C7 N3 C8 115.8(3) . . ?
C11 N4 C10 110.2(3) . . ?
C11 N4 Al 124.0(2) . . ?
C10 N4 Al 124.3(2) . . ?
C13 N5 C12 110.4(3) . . ?
C13 N5 Al 123.3(2) . . ?
C12 N5 Al 124.4(2) . . ?
N1 C1 C2 109.2(3) . . ?
N1 C1 C3 109.6(3) . . ?
C2 C1 C3 111.2(3) . . ?
N2 C4 C5 111.5(3) . . ?
N2 C4 C6 107.0(3) . . ?
C5 C4 C6 112.3(3) . . ?
N2 C9 N1 110.2(2) . . ?
N2 C9 N3 125.1(3) . . ?
N1 C9 N3 124.7(3) . . ?
N2 C9 Al 55.35(15) . . ?
N1 C9 Al 54.91(14) . . ?
N3 C9 Al 177.8(2) . . ?

loop_
_geom_bond_atom_site_label_1
_geom_bond_atom_site_label_2
_geom_bond_distance
_geom_bond_site_symmetry_2
_geom_bond_publ_flag
Al N5 1.788(3) . ?
Al N4 1.797(3) . ?
Al N1 1.912(3) . ?
Al N2 1.922(3) . ?
Al C9 2.336(3) . ?
N1 C9 1.345(4) . ?
N1 C1 1.465(4) . ?
N2 C9 1.342(4) . ?
N2 C4 1.469(4) . ?
N3 C9 1.356(4) . ?
N3 C7 1.455(4) . ?
N3 C8 1.462(4) . ?
N4 C11 1.444(4) . ?
N4 C10 1.458(4) . ?
N5 C13 1.451(4) . ?
N5 C12 1.451(5) . ?
C1 C2 1.521(5) . ?
C1 C3 1.518(6) . ?
C4 C5 1.503(5) . ?
C4 C6 1.499(5) . ?

loop_
_geom_torsion_atom_site_label_1
_geom_torsion_atom_site_label_2
_geom_torsion_atom_site_label_3
_geom_torsion_atom_site_label_4
_geom_torsion
_geom_torsion_site_symmetry_1
_geom_torsion_site_symmetry_2
_geom_torsion_site_symmetry_3
_geom_torsion_site_symmetry_4
_geom_torsion_publ_flag
N5 Al N1 C9 106.8(2) . . . . ?
N4 Al N1 C9 -114.59(19) . . . . ?
N2 Al N1 C9 1.80(16) . . . . ?
N5 Al N1 C1 -39.5(3) . . . . ?
N4 Al N1 C1 99.1(3) . . . . ?
N2 Al N1 C1 -144.5(3) . . . . ?
C9 Al N1 C1 -146.3(4) . . . . ?
N5 Al N2 C9 -119.95(18) . . . . ?
N4 Al N2 C9 102.22(19) . . . . ?
N1 Al N2 C9 -1.80(16) . . . . ?
N5 Al N2 C4 100.5(2) . . . . ?
N4 Al N2 C4 -37.4(3) . . . . ?
N1 Al N2 C4 -141.4(3) . . . . ?
C9 Al N2 C4 -139.6(3) . . . . ?
N5 Al N4 C11 -33.9(3) . . . . ?
N1 Al N4 C11 -176.8(3) . . . . ?
N2 Al N4 C11 104.0(3) . . . . ?
C9 Al N4 C11 145.3(3) . . . . ?
N5 Al N4 C10 161.5(3) . . . . ?
N1 Al N4 C10 18.6(3) . . . . ?
N2 Al N4 C10 -60.6(3) . . . . ?
C9 Al N4 C10 -19.3(4) . . . . ?
N4 Al N5 C13 153.3(3) . . . . ?
N1 Al N5 C13 -68.5(3) . . . . ?
N2 Al N5 C13 12.0(3) . . . . ?
C9 Al N5 C13 -25.8(3) . . . . ?
N4 Al N5 C12 -43.7(3) . . . . ?
N1 Al N5 C12 94.5(3) . . . . ?
N2 Al N5 C12 174.9(3) . . . . ?
C9 Al N5 C12 137.2(3) . . . . ?
C9 N1 C1 C2 136.3(3) . . . . ?
Al N1 C1 C2 -86.2(4) . . . . ?
C9 N1 C1 C3 -101.6(4) . . . . ?
Al N1 C1 C3 35.9(4) . . . . ?
C9 N2 C4 C5 -53.5(4) . . . . ?
Al N2 C4 C5 74.2(3) . . . . ?
C9 N2 C4 C6 -176.7(3) . . . . ?
Al N2 C4 C6 -49.0(3) . . . . ?
C4 N2 C9 N1 146.3(3) . . . . ?
Al N2 C9 N1 2.6(2) . . . . ?
C4 N2 C9 N3 -33.6(4) . . . . ?
Al N2 C9 N3 -177.3(3) . . . . ?
C4 N2 C9 Al 143.8(3) . . . . ?
C1 N1 C9 N2 149.8(3) . . . . ?
Al N1 C9 N2 -2.6(2) . . . . ?
C1 N1 C9 N3 -30.3(5) . . . . ?
Al N1 C9 N3 177.3(3) . . . . ?
C1 N1 C9 Al 152.3(3) . . . . ?
C7 N3 C9 N2 147.5(3) . . . . ?
C8 N3 C9 N2 -25.7(5) . . . . ?
C7 N3 C9 N1 -32.4(5) . . . . ?
C8 N3 C9 N1 154.4(3) . . . . ?
C7 N3 C9 Al 46(7) . . . . ?
C8 N3 C9 Al -127(7) . . . . ?
N5 Al C9 N2 79.1(2) . . . . ?
N4 Al C9 N2 -99.9(2) . . . . ?
N1 Al C9 N2 177.1(3) . . . . ?
N5 Al C9 N1 -97.9(2) . . . . ?
N4 Al C9 N1 83.0(2) . . . . ?
N2 Al C9 N1 -177.1(3) . . . . ?
N5 Al C9 N3 -178(100) . . . . ?
N4 Al C9 N3 3(7) . . . . ?
N1 Al C9 N3 -80(7) . . . . ?
N2 Al C9 N3 103(7) . . . . ?
